data_1512793
loop_
_publ_author_name
'Juanjuan Xia'
'Zihong Zhou'
'Wen Li'
'Hu-Qin Zhang'
'Carl Redshaw'
'Wen-Hua Sun'

_publ_section_title
;
 Synthesis, structure and fluorescent properties of
 2-(1H-benzoimidazol-2-yl)quinolin-8-ol ligands and their zinc complexes
;
_journal_name_full
;
Inorganica Chimica Acta
;
_journal_page_first 569
_journal_page_last 575
_journal_paper_doi 10.1016/j.ica.2012.09.012
_journal_volume 394
_journal_year 2013
_chemical_formula_sum 'C36 H28 Cl0 N6 O2 Zn'
_chemical_formula_weight 642.01
_space_group_IT_number 2
_symmetry_cell_setting triclinic
_symmetry_space_group_name_Hall '-P 1'
_symmetry_space_group_name_H-M 'P -1'
_atom_sites_solution_hydrogens geom
_atom_sites_solution_primary direct
_atom_sites_solution_secondary difmap
_cell_angle_alpha 94.40(3)
_cell_angle_beta 109.20(3)
_cell_angle_gamma 101.05(3)
_cell_formula_units_Z 2
_cell_length_a 10.210(2)
_cell_length_b 11.156(2)
_cell_length_c 15.065(3)
_cell_measurement_temperature 173(2)
_cell_measurement_theta_max 27.51
_cell_measurement_theta_min 1.45
_cell_volume 1572.3(7)
_computing_cell_refinement 'CrystalClear (Rigaku Inc., 2007)'
_computing_data_collection 'CrystalClear (Rigaku Inc., 2007)'
_computing_data_reduction 'CrystalClear (Rigaku Inc., 2007)'
_computing_molecular_graphics 'XP in Siemens SHELXTL (Sheldrick, 1994)'
_computing_publication_material 'SHELX97 (Sheldrick, 1997)'
_computing_structure_refinement 'SHELXL-97 (Sheldrick, 1997)'
_computing_structure_solution 'SHELXS-97 (Sheldrick, 1990)'
_diffrn_ambient_temperature 173(2)
_diffrn_measured_fraction_theta_full 0.977
_diffrn_measured_fraction_theta_max 0.977
_diffrn_measurement_device_type 'Saturn724+ CCD'
_diffrn_measurement_method '\w scans at fixed \c = 45\%'
_diffrn_radiation_monochromator graphite
_diffrn_radiation_source 'sealed tube'
_diffrn_radiation_type MoK\a
_diffrn_radiation_wavelength 0.71073
_diffrn_reflns_av_R_equivalents 0.0426
_diffrn_reflns_av_sigmaI/netI 0.0517
_diffrn_reflns_limit_h_max 13
_diffrn_reflns_limit_h_min -12
_diffrn_reflns_limit_k_max 13
_diffrn_reflns_limit_k_min -14
_diffrn_reflns_limit_l_max 18
_diffrn_reflns_limit_l_min -18
_diffrn_reflns_number 14006
_diffrn_reflns_theta_full 27.51
_diffrn_reflns_theta_max 27.51
_diffrn_reflns_theta_min 1.45
_exptl_absorpt_coefficient_mu 0.823
_exptl_absorpt_correction_T_max 0.6982
_exptl_absorpt_correction_T_min 0.4204
_exptl_absorpt_correction_type empirical
_exptl_absorpt_process_details 'SADABS (Sheldrick, 1996)'
_exptl_crystal_colour red
_exptl_crystal_density_diffrn 1.356
_exptl_crystal_density_method 'not measured'
_exptl_crystal_description block
_exptl_crystal_F_000 664
_exptl_crystal_size_max 0.56
_exptl_crystal_size_mid 0.23
_exptl_crystal_size_min 0.15
_refine_diff_density_max 0.498
_refine_diff_density_min -0.426
_refine_diff_density_rms 0.088
_refine_ls_extinction_method none
_refine_ls_goodness_of_fit_ref 1.079
_refine_ls_hydrogen_treatment constr
_refine_ls_matrix_type full
_refine_ls_number_parameters 406
_refine_ls_number_reflns 7084
_refine_ls_number_restraints 0
_refine_ls_restrained_S_all 1.079
_refine_ls_R_factor_gt 0.0551
_refine_ls_shift/su_max 0.001
_refine_ls_shift/su_mean 0.000
_refine_ls_structure_factor_coef Fsqd
_refine_ls_weighting_details 'calc w=1/[\s^2^(Fo^2^)+(0.0827P)^2^+1.2964P] where P=(Fo^2^+2Fc^2^)/3'
_refine_ls_weighting_scheme calc
_refine_ls_wR_factor_gt 0.1573
_refine_ls_wR_factor_ref 0.1636
_reflns_number_gt 6217
_reflns_number_total 7084
_reflns_threshold_expression >2sigma(I)
_cod_data_source_file ICA-2013-394-569-575-2.cif
_cod_data_source_block C6
_cod_original_cell_volume 1572.4(5)
_cod_original_sg_symbol_H-M P-1
_cod_database_code 1512793

loop_
_symmetry_equiv_pos_as_xyz
'x, y, z'
'-x, -y, -z'

loop_
_atom_site_label
_atom_site_type_symbol
_atom_site_fract_x
_atom_site_fract_y
_atom_site_fract_z
_atom_site_U_iso_or_equiv
_atom_site_adp_type
_atom_site_occupancy
_atom_site_symmetry_multiplicity
_atom_site_calc_flag
_atom_site_refinement_flags
Zn1 Zn 0.53508(3) 0.55019(3) 0.74373(2) 0.02864(13) Uani 1 1 d .
C9 C 0.5385(3) 0.3414(3) 0.8478(2) 0.0294(6) Uani 1 1 d .
O1 O 0.6603(2) 0.4212(2) 0.74799(15) 0.0324(5) Uani 1 1 d .
C11A C 0.1475(3) 0.3246(3) 0.4987(2) 0.0320(6) Uani 1 1 d .
N1 N 0.4805(3) 0.4396(2) 0.83860(17) 0.0273(5) Uani 1 1 d .
C1 C 0.6352(3) 0.3343(3) 0.7964(2) 0.0294(6) Uani 1 1 d .
N3 N 0.2413(3) 0.6211(2) 0.88055(18) 0.0307(5) Uani 1 1 d .
C5 C 0.5043(3) 0.2506(3) 0.9031(2) 0.0331(6) Uani 1 1 d .
N1A N 0.5223(3) 0.6447(2) 0.62798(17) 0.0269(5) Uani 1 1 d .
C2A C 0.8133(3) 0.8986(3) 0.7684(3) 0.0373(7) Uani 1 1 d .
H2AA H 0.8814 0.9228 0.8309 0.045 Uiso 1 1 calc R
N2A N 0.3457(3) 0.4378(2) 0.61701(17) 0.0289(5) Uani 1 1 d .
C5A C 0.6180(4) 0.8354(3) 0.5802(2) 0.0360(7) Uani 1 1 d .
C7 C 0.3420(4) 0.3698(3) 0.9314(2) 0.0372(7) Uani 1 1 d .
H7A H 0.2719 0.3804 0.9581 0.045 Uiso 1 1 calc R
O1A O 0.7080(2) 0.7046(2) 0.80391(16) 0.0369(5) Uani 1 1 d .
C14 C 0.2817(4) 0.9321(3) 0.7525(2) 0.0379(7) Uani 1 1 d .
H14A H 0.2961 1.0030 0.7227 0.046 Uiso 1 1 calc R
N3A N 0.2080(3) 0.4240(2) 0.46393(17) 0.0296(5) Uani 1 1 d .
C15A C 0.2011(3) 0.2446(3) 0.6490(2) 0.0350(7) Uani 1 1 d .
H15A H 0.2601 0.2475 0.7131 0.042 Uiso 1 1 calc R
C10 C 0.3360(3) 0.5701(3) 0.8526(2) 0.0285(6) Uani 1 1 d .
C2 C 0.6921(4) 0.2291(3) 0.8041(2) 0.0376(7) Uani 1 1 d .
H2A H 0.7551 0.2178 0.7715 0.045 Uiso 1 1 calc R
C10A C 0.3248(3) 0.4900(3) 0.5383(2) 0.0278(6) Uani 1 1 d .
C1A C 0.7165(3) 0.7842(3) 0.7458(2) 0.0314(6) Uani 1 1 d .
N2 N 0.3891(3) 0.6373(2) 0.79813(18) 0.0297(5) Uani 1 1 d .
C8A C 0.4228(3) 0.6086(3) 0.5419(2) 0.0296(6) Uani 1 1 d .
C9A C 0.6179(3) 0.7544(3) 0.6484(2) 0.0293(6) Uani 1 1 d .
C6 C 0.4034(4) 0.2703(3) 0.9456(2) 0.0392(7) Uani 1 1 d .
H6A H 0.3780 0.2137 0.9844 0.047 Uiso 1 1 calc R
C17A C 0.1358(4) 0.4532(3) 0.3690(2) 0.0367(7) Uani 1 1 d .
H17A H 0.0857 0.3755 0.3243 0.044 Uiso 1 1 calc R
H17B H 0.2074 0.4994 0.3455 0.044 Uiso 1 1 calc R
C12 C 0.1609(4) 0.8197(3) 0.8475(2) 0.0396(7) Uani 1 1 d .
H12A H 0.0955 0.8120 0.8804 0.048 Uiso 1 1 calc R
C4 C 0.5684(4) 0.1490(3) 0.9087(2) 0.0387(7) Uani 1 1 d .
H4A H 0.5500 0.0877 0.9463 0.046 Uiso 1 1 calc R
C16 C 0.3303(3) 0.7388(3) 0.7904(2) 0.0304(6) Uani 1 1 d .
C11 C 0.2356(3) 0.7298(3) 0.8411(2) 0.0310(6) Uani 1 1 d .
C16A C 0.2357(3) 0.3329(3) 0.5941(2) 0.0301(6) Uani 1 1 d .
C15 C 0.3537(3) 0.8410(3) 0.7457(2) 0.0358(7) Uani 1 1 d .
H15B H 0.4174 0.8480 0.7114 0.043 Uiso 1 1 calc R
C18 C 0.0185(4) 0.4829(4) 0.8795(3) 0.0465(9) Uani 1 1 d .
H18A H -0.0345 0.4554 0.9208 0.070 Uiso 1 1 calc R
H18B H 0.0407 0.4117 0.8501 0.070 Uiso 1 1 calc R
H18C H -0.0395 0.5220 0.8297 0.070 Uiso 1 1 calc R
C13 C 0.1870(4) 0.9214(3) 0.8031(3) 0.0430(8) Uani 1 1 d .
H13A H 0.1395 0.9859 0.8070 0.052 Uiso 1 1 calc R
C6A C 0.5142(4) 0.7930(3) 0.4881(3) 0.0430(8) Uani 1 1 d .
H6AA H 0.5112 0.8423 0.4391 0.052 Uiso 1 1 calc R
C3 C 0.6579(4) 0.1400(3) 0.8590(3) 0.0425(8) Uani 1 1 d .
H3A H 0.6989 0.0701 0.8617 0.051 Uiso 1 1 calc R
C8 C 0.3844(3) 0.4562(3) 0.8766(2) 0.0295(6) Uani 1 1 d .
C7A C 0.4172(4) 0.6808(3) 0.4689(2) 0.0401(7) Uani 1 1 d .
H7AA H 0.3476 0.6530 0.4071 0.048 Uiso 1 1 calc R
C3A C 0.8123(4) 0.9789(3) 0.7007(3) 0.0442(8) Uani 1 1 d .
H3AA H 0.8788 1.0566 0.7195 0.053 Uiso 1 1 calc R
C17 C 0.1565(3) 0.5758(3) 0.9383(2) 0.0348(7) Uani 1 1 d .
H17C H 0.1335 0.6467 0.9689 0.042 Uiso 1 1 calc R
H17D H 0.2138 0.5363 0.9892 0.042 Uiso 1 1 calc R
C12A C 0.0234(4) 0.2326(3) 0.4558(2) 0.0389(7) Uani 1 1 d .
H12B H -0.0356 0.2287 0.3915 0.047 Uiso 1 1 calc R
C13A C -0.0094(4) 0.1475(3) 0.5113(3) 0.0441(8) Uani 1 1 d .
H13B H -0.0933 0.0832 0.4850 0.053 Uiso 1 1 calc R
C14A C 0.0793(4) 0.1539(3) 0.6068(3) 0.0421(8) Uani 1 1 d .
H14B H 0.0536 0.0934 0.6428 0.051 Uiso 1 1 calc R
C4A C 0.7192(4) 0.9494(3) 0.6087(3) 0.0458(8) Uani 1 1 d .
H4AA H 0.7228 1.0052 0.5646 0.055 Uiso 1 1 calc R
C18A C 0.0291(5) 0.5300(4) 0.3722(3) 0.0534(10) Uani 1 1 d .
H18D H -0.0176 0.5484 0.3084 0.080 Uiso 1 1 calc R
H18E H 0.0788 0.6074 0.4158 0.080 Uiso 1 1 calc R
H18F H -0.0427 0.4837 0.3945 0.080 Uiso 1 1 calc R

loop_
_atom_site_aniso_label
_atom_site_aniso_U_11
_atom_site_aniso_U_22
_atom_site_aniso_U_33
_atom_site_aniso_U_23
_atom_site_aniso_U_13
_atom_site_aniso_U_12
Zn1 0.02594(19) 0.0321(2) 0.0279(2) 0.00639(14) 0.01018(14) 0.00470(13)
C9 0.0249(14) 0.0302(14) 0.0274(14) 0.0038(11) 0.0042(11) 0.0024(11)
O1 0.0308(11) 0.0395(12) 0.0309(11) 0.0077(9) 0.0138(9) 0.0112(9)
C11A 0.0307(15) 0.0315(15) 0.0324(15) 0.0007(12) 0.0097(12) 0.0080(12)
N1 0.0242(11) 0.0323(12) 0.0241(11) 0.0018(9) 0.0084(9) 0.0044(10)
C1 0.0258(13) 0.0349(15) 0.0243(13) 0.0031(11) 0.0049(11) 0.0070(11)
N3 0.0278(12) 0.0390(14) 0.0273(12) 0.0039(10) 0.0126(10) 0.0078(10)
C5 0.0300(15) 0.0342(15) 0.0296(15) 0.0071(12) 0.0056(12) 0.0022(12)
N1A 0.0259(12) 0.0285(12) 0.0281(12) 0.0046(9) 0.0120(10) 0.0063(9)
C2A 0.0296(15) 0.0340(16) 0.0477(19) 0.0013(14) 0.0154(14) 0.0049(13)
N2A 0.0291(12) 0.0276(12) 0.0268(12) 0.0036(10) 0.0070(10) 0.0042(10)
C5A 0.0396(17) 0.0313(15) 0.0447(18) 0.0087(13) 0.0237(15) 0.0090(13)
C7 0.0339(16) 0.0475(19) 0.0341(16) 0.0104(14) 0.0177(13) 0.0066(14)
O1A 0.0308(11) 0.0392(12) 0.0347(11) 0.0063(9) 0.0075(9) 0.0005(9)
C14 0.0339(16) 0.0357(16) 0.0422(17) 0.0087(14) 0.0101(14) 0.0080(13)
N3A 0.0292(12) 0.0333(13) 0.0244(12) 0.0017(10) 0.0078(10) 0.0067(10)
C15A 0.0332(16) 0.0332(15) 0.0346(16) 0.0062(12) 0.0084(13) 0.0045(12)
C10 0.0258(13) 0.0317(14) 0.0266(14) 0.0017(11) 0.0096(11) 0.0040(11)
C2 0.0330(16) 0.0386(17) 0.0420(18) 0.0028(14) 0.0128(14) 0.0116(13)
C10A 0.0260(13) 0.0303(14) 0.0264(13) 0.0025(11) 0.0086(11) 0.0066(11)
C1A 0.0266(14) 0.0312(15) 0.0381(16) 0.0035(12) 0.0154(12) 0.0039(11)
N2 0.0295(12) 0.0310(12) 0.0313(13) 0.0045(10) 0.0142(10) 0.0068(10)
C8A 0.0336(15) 0.0293(14) 0.0271(14) 0.0035(11) 0.0126(12) 0.0070(12)
C9A 0.0278(14) 0.0286(14) 0.0352(15) 0.0047(12) 0.0167(12) 0.0051(11)
C6 0.0350(17) 0.0410(17) 0.0420(18) 0.0176(14) 0.0133(14) 0.0056(14)
C17A 0.0368(17) 0.0468(18) 0.0254(14) 0.0032(13) 0.0091(12) 0.0112(14)
C12 0.0358(17) 0.0462(19) 0.0405(18) 0.0048(14) 0.0153(14) 0.0153(14)
C4 0.0381(17) 0.0314(16) 0.0437(18) 0.0124(14) 0.0103(14) 0.0055(13)
C16 0.0266(14) 0.0312(15) 0.0311(14) 0.0003(12) 0.0088(11) 0.0052(11)
C11 0.0280(14) 0.0337(15) 0.0288(14) 0.0001(12) 0.0082(11) 0.0062(12)
C16A 0.0266(14) 0.0296(14) 0.0330(15) 0.0015(12) 0.0101(12) 0.0056(11)
C15 0.0312(15) 0.0349(16) 0.0430(18) 0.0055(13) 0.0162(13) 0.0066(12)
C18 0.0364(18) 0.065(2) 0.0343(17) 0.0052(16) 0.0123(14) 0.0038(17)
C13 0.0390(18) 0.0388(17) 0.049(2) 0.0001(15) 0.0107(15) 0.0147(15)
C6A 0.056(2) 0.0399(18) 0.0397(18) 0.0156(14) 0.0240(16) 0.0099(16)
C3 0.0382(18) 0.0340(16) 0.053(2) 0.0078(15) 0.0099(15) 0.0136(14)
C8 0.0239(13) 0.0353(15) 0.0280(14) 0.0029(12) 0.0089(11) 0.0052(11)
C7A 0.049(2) 0.0427(18) 0.0283(15) 0.0068(13) 0.0133(14) 0.0087(15)
C3A 0.0426(19) 0.0321(16) 0.060(2) 0.0028(15) 0.0267(17) -0.0017(14)
C17 0.0317(15) 0.0471(18) 0.0289(15) 0.0041(13) 0.0154(12) 0.0091(13)
C12A 0.0356(17) 0.0404(17) 0.0337(16) -0.0025(13) 0.0076(13) 0.0042(14)
C13A 0.0371(18) 0.0361(17) 0.051(2) -0.0015(15) 0.0105(15) 0.0013(14)
C14A 0.0436(19) 0.0353(17) 0.0463(19) 0.0104(14) 0.0167(15) 0.0034(14)
C4A 0.050(2) 0.0373(18) 0.061(2) 0.0152(16) 0.0313(18) 0.0102(16)
C18A 0.062(2) 0.078(3) 0.0322(17) 0.0171(18) 0.0165(17) 0.041(2)

loop_
_atom_type_symbol
_atom_type_description
_atom_type_scat_dispersion_real
_atom_type_scat_dispersion_imag
_atom_type_scat_source
C C 0.0033 0.0016 'International Tables Vol C Tables 4.2.6.8 and 6.1.1.4'
H H 0.0000 0.0000 'International Tables Vol C Tables 4.2.6.8 and 6.1.1.4'
N N 0.0061 0.0033 'International Tables Vol C Tables 4.2.6.8 and 6.1.1.4'
O O 0.0106 0.0060 'International Tables Vol C Tables 4.2.6.8 and 6.1.1.4'
Cl Cl 0.1484 0.1585 'International Tables Vol C Tables 4.2.6.8 and 6.1.1.4'
Zn Zn 0.2839 1.4301 'International Tables Vol C Tables 4.2.6.8 and 6.1.1.4'

loop_
_geom_angle_atom_site_label_1
_geom_angle_atom_site_label_2
_geom_angle_atom_site_label_3
_geom_angle
N1A Zn1 O1 110.82(9)
N1A Zn1 N1 162.52(10)
O1 Zn1 N1 78.47(9)
N1A Zn1 O1A 78.18(10)
O1 Zn1 O1A 95.55(9)
N1 Zn1 O1A 116.54(9)
N1A Zn1 N2 97.84(9)
O1 Zn1 N2 151.18(9)
N1 Zn1 N2 73.08(10)
O1A Zn1 N2 93.11(10)
N1A Zn1 N2A 72.78(10)
O1 Zn1 N2A 94.53(9)
N1 Zn1 N2A 92.15(9)
O1A Zn1 N2A 150.96(9)
N2 Zn1 N2A 91.02(10)
N1 C9 C5 121.5(3)
N1 C9 C1 115.1(3)
C5 C9 C1 123.4(3)
C1 O1 Zn1 113.14(18)
N3A C11A C12A 130.9(3)
N3A C11A C16A 106.4(3)
C12A C11A C16A 122.7(3)
C8 N1 C9 122.6(3)
C8 N1 Zn1 123.3(2)
C9 N1 Zn1 113.60(19)
O1 C1 C2 126.1(3)
O1 C1 C9 119.3(3)
C2 C1 C9 114.7(3)
C10 N3 C11 106.2(2)
C10 N3 C17 129.9(3)
C11 N3 C17 123.9(3)
C4 C5 C6 126.0(3)
C4 C5 C9 118.3(3)
C6 C5 C9 115.7(3)
C8A N1A C9A 120.7(3)
C8A N1A Zn1 124.5(2)
C9A N1A Zn1 114.5(2)
C1A C2A C3A 121.6(3)
C1A C2A H2AA 119.2
C3A C2A H2AA 119.2
C10A N2A C16A 105.9(2)
C10A N2A Zn1 113.02(19)
C16A N2A Zn1 140.9(2)
C4A C5A C6A 125.8(3)
C4A C5A C9A 118.2(3)
C6A C5A C9A 116.0(3)
C6 C7 C8 119.2(3)
C6 C7 H7A 120.4
C8 C7 H7A 120.4
C1A O1A Zn1 113.50(19)
C15 C14 C13 120.9(3)
C15 C14 H14A 119.6
C13 C14 H14A 119.6
C10A N3A C11A 106.5(2)
C10A N3A C17A 131.1(3)
C11A N3A C17A 121.6(3)
C14A C15A C16A 117.6(3)
C14A C15A H15A 121.2
C16A C15A H15A 121.2
N2 C10 N3 112.2(3)
N2 C10 C8 119.1(3)
N3 C10 C8 128.7(3)
C1 C2 C3 121.6(3)
C1 C2 H2A 119.2
C3 C2 H2A 119.2
N2A C10A N3A 112.4(3)
N2A C10A C8A 118.6(3)
N3A C10A C8A 129.0(3)
O1A C1A C2A 125.9(3)
O1A C1A C9A 118.7(3)
C2A C1A C9A 115.4(3)
C10 N2 C16 106.7(2)
C10 N2 Zn1 113.13(19)
C16 N2 Zn1 140.2(2)
N1A C8A C7A 121.1(3)
N1A C8A C10A 111.0(3)
C7A C8A C10A 127.9(3)
N1A C9A C5A 122.2(3)
N1A C9A C1A 114.9(3)
C5A C9A C1A 122.9(3)
C7 C6 C5 121.1(3)
C7 C6 H6A 119.5
C5 C6 H6A 119.5
N3A C17A C18A 110.9(3)
N3A C17A H17A 109.5
C18A C17A H17A 109.5
N3A C17A H17B 109.5
C18A C17A H17B 109.5
H17A C17A H17B 108.1
C13 C12 C11 116.3(3)
C13 C12 H12A 121.8
C11 C12 H12A 121.8
C3 C4 C5 118.8(3)
C3 C4 H4A 120.6
C5 C4 H4A 120.6
N2 C16 C15 130.8(3)
N2 C16 C11 108.7(3)
C15 C16 C11 120.4(3)
C12 C11 N3 131.5(3)
C12 C11 C16 122.3(3)
N3 C11 C16 106.2(3)
N2A C16A C15A 131.4(3)
N2A C16A C11A 108.8(3)
C15A C16A C11A 119.8(3)
C14 C15 C16 118.0(3)
C14 C15 H15B 121.0
C16 C15 H15B 121.0
C17 C18 H18A 109.5
C17 C18 H18B 109.5
H18A C18 H18B 109.5
C17 C18 H18C 109.5
H18A C18 H18C 109.5
H18B C18 H18C 109.5
C12 C13 C14 122.1(3)
C12 C13 H13A 118.9
C14 C13 H13A 118.9
C7A C6A C5A 120.8(3)
C7A C6A H6AA 119.6
C5A C6A H6AA 119.6
C4 C3 C2 123.2(3)
C4 C3 H3A 118.4
C2 C3 H3A 118.4
N1 C8 C7 119.9(3)
N1 C8 C10 110.8(3)
C7 C8 C10 129.3(3)
C6A C7A C8A 119.1(3)
C6A C7A H7AA 120.5
C8A C7A H7AA 120.5
C4A C3A C2A 122.5(3)
C4A C3A H3AA 118.7
C2A C3A H3AA 118.7
N3 C17 C18 112.4(3)
N3 C17 H17C 109.1
C18 C17 H17C 109.1
N3 C17 H17D 109.1
C18 C17 H17D 109.1
H17C C17 H17D 107.9
C13A C12A C11A 116.5(3)
C13A C12A H12B 121.7
C11A C12A H12B 121.7
C12A C13A C14A 121.2(3)
C12A C13A H13B 119.4
C14A C13A H13B 119.4
C15A C14A C13A 122.2(3)
C15A C14A H14B 118.9
C13A C14A H14B 118.9
C3A C4A C5A 119.4(3)
C3A C4A H4AA 120.3
C5A C4A H4AA 120.3
C17A C18A H18D 109.5
C17A C18A H18E 109.5
H18D C18A H18E 109.5
C17A C18A H18F 109.5
H18D C18A H18F 109.5
H18E C18A H18F 109.5

loop_
_geom_bond_atom_site_label_1
_geom_bond_atom_site_label_2
_geom_bond_distance
Zn1 N1A 2.087(3)
Zn1 O1 2.092(2)
Zn1 N1 2.099(3)
Zn1 O1A 2.109(2)
Zn1 N2 2.252(3)
Zn1 N2A 2.287(3)
C9 N1 1.337(4)
C9 C5 1.424(4)
C9 C1 1.450(4)
O1 C1 1.294(4)
C11A N3A 1.388(4)
C11A C12A 1.392(4)
C11A C16A 1.407(4)
N1 C8 1.323(4)
C1 C2 1.402(4)
N3 C10 1.371(4)
N3 C11 1.393(4)
N3 C17 1.469(4)
C5 C4 1.409(5)
C5 C6 1.420(5)
N1A C8A 1.331(4)
N1A C9A 1.353(4)
C2A C1A 1.396(4)
C2A C3A 1.407(5)
C2A H2AA 0.9500
N2A C10A 1.334(4)
N2A C16A 1.389(4)
C5A C4A 1.411(5)
C5A C6A 1.418(5)
C5A C9A 1.421(4)
C7 C6 1.374(5)
C7 C8 1.412(4)
C7 H7A 0.9500
O1A C1A 1.304(4)
C14 C15 1.381(5)
C14 C13 1.408(5)
C14 H14A 0.9500
N3A C10A 1.370(4)
N3A C17A 1.471(4)
C15A C14A 1.368(5)
C15A C16A 1.401(4)
C15A H15A 0.9500
C10 N2 1.326(4)
C10 C8 1.477(4)
C2 C3 1.405(5)
C2 H2A 0.9500
C10A C8A 1.483(4)
C1A C9A 1.450(4)
N2 C16 1.376(4)
C8A C7A 1.406(4)
C6 H6A 0.9500
C17A C18A 1.519(5)
C17A H17A 0.9900
C17A H17B 0.9900
C12 C13 1.386(5)
C12 C11 1.387(4)
C12 H12A 0.9500
C4 C3 1.372(5)
C4 H4A 0.9500
C16 C15 1.390(4)
C16 C11 1.409(4)
C15 H15B 0.9500
C18 C17 1.524(5)
C18 H18A 0.9800
C18 H18B 0.9800
C18 H18C 0.9800
C13 H13A 0.9500
C6A C7A 1.383(5)
C6A H6AA 0.9500
C3 H3A 0.9500
C7A H7AA 0.9500
C3A C4A 1.369(6)
C3A H3AA 0.9500
C17 H17C 0.9900
C17 H17D 0.9900
C12A C13A 1.378(5)
C12A H12B 0.9500
C13A C14A 1.413(5)
C13A H13B 0.9500
C14A H14B 0.9500
C4A H4AA 0.9500
C18A H18D 0.9800
C18A H18E 0.9800
C18A H18F 0.9800

loop_
_geom_torsion_atom_site_label_1
_geom_torsion_atom_site_label_2
_geom_torsion_atom_site_label_3
_geom_torsion_atom_site_label_4
_geom_torsion
N1A Zn1 O1 C1 -158.62(19)
N1 Zn1 O1 C1 5.93(19)
O1A Zn1 O1 C1 121.9(2)
N2 Zn1 O1 C1 15.1(3)
N2A Zn1 O1 C1 -85.3(2)
C5 C9 N1 C8 -2.8(4)
C1 C9 N1 C8 176.2(3)
C5 C9 N1 Zn1 -174.8(2)
C1 C9 N1 Zn1 4.2(3)
N1A Zn1 N1 C8 -53.4(4)
O1 Zn1 N1 C8 -177.4(2)
O1A Zn1 N1 C8 92.1(2)
N2 Zn1 N1 C8 7.2(2)
N2A Zn1 N1 C8 -83.2(2)
N1A Zn1 N1 C9 118.6(3)
O1 Zn1 N1 C9 -5.40(19)
O1A Zn1 N1 C9 -95.9(2)
N2 Zn1 N1 C9 179.2(2)
N2A Zn1 N1 C9 88.8(2)
Zn1 O1 C1 C2 173.4(3)
Zn1 O1 C1 C9 -5.8(3)
N1 C9 C1 O1 1.1(4)
C5 C9 C1 O1 -179.9(3)
N1 C9 C1 C2 -178.1(3)
C5 C9 C1 C2 0.8(4)
N1 C9 C5 C4 179.4(3)
C1 C9 C5 C4 0.4(4)
N1 C9 C5 C6 1.2(4)
C1 C9 C5 C6 -177.7(3)
O1 Zn1 N1A C8A 89.9(2)
N1 Zn1 N1A C8A -29.8(5)
O1A Zn1 N1A C8A -178.6(3)
N2 Zn1 N1A C8A -87.1(2)
N2A Zn1 N1A C8A 1.6(2)
O1 Zn1 N1A C9A -95.4(2)
N1 Zn1 N1A C9A 144.9(3)
O1A Zn1 N1A C9A -3.9(2)
N2 Zn1 N1A C9A 87.6(2)
N2A Zn1 N1A C9A 176.3(2)
N1A Zn1 N2A C10A -1.0(2)
O1 Zn1 N2A C10A -111.4(2)
N1 Zn1 N2A C10A 170.0(2)
O1A Zn1 N2A C10A -1.4(3)
N2 Zn1 N2A C10A 96.9(2)
N1A Zn1 N2A C16A -176.0(3)
O1 Zn1 N2A C16A 73.6(3)
N1 Zn1 N2A C16A -5.0(3)
O1A Zn1 N2A C16A -176.4(3)
N2 Zn1 N2A C16A -78.1(3)
N1A Zn1 O1A C1A 4.6(2)
O1 Zn1 O1A C1A 114.8(2)
N1 Zn1 O1A C1A -165.3(2)
N2 Zn1 O1A C1A -92.7(2)
N2A Zn1 O1A C1A 5.0(3)
C12A C11A N3A C10A 175.9(3)
C16A C11A N3A C10A -2.1(3)
C12A C11A N3A C17A 4.9(5)
C16A C11A N3A C17A -173.1(3)
C11 N3 C10 N2 -0.6(3)
C17 N3 C10 N2 178.2(3)
C11 N3 C10 C8 178.2(3)
C17 N3 C10 C8 -3.0(5)
O1 C1 C2 C3 179.9(3)
C9 C1 C2 C3 -0.9(5)
C16A N2A C10A N3A -1.0(3)
Zn1 N2A C10A N3A -177.82(18)
C16A N2A C10A C8A 177.2(2)
Zn1 N2A C10A C8A 0.4(3)
C11A N3A C10A N2A 2.0(3)
C17A N3A C10A N2A 171.8(3)
C11A N3A C10A C8A -176.0(3)
C17A N3A C10A C8A -6.2(5)
Zn1 O1A C1A C2A 175.0(2)
Zn1 O1A C1A C9A -4.7(3)
C3A C2A C1A O1A -179.0(3)
C3A C2A C1A C9A 0.8(5)
N3 C10 N2 C16 1.2(3)
C8 C10 N2 C16 -177.8(3)
N3 C10 N2 Zn1 -176.57(19)
C8 C10 N2 Zn1 4.5(3)
N1A Zn1 N2 C10 158.9(2)
O1 Zn1 N2 C10 -15.1(3)
N1 Zn1 N2 C10 -5.76(19)
O1A Zn1 N2 C10 -122.6(2)
N2A Zn1 N2 C10 86.2(2)
N1A Zn1 N2 C16 -17.7(3)
O1 Zn1 N2 C16 168.2(3)
N1 Zn1 N2 C16 177.6(3)
O1A Zn1 N2 C16 60.8(3)
N2A Zn1 N2 C16 -90.4(3)
C9A N1A C8A C7A 2.3(4)
Zn1 N1A C8A C7A 176.7(2)
C9A N1A C8A C10A -176.1(2)
Zn1 N1A C8A C10A -1.8(3)
N2A C10A C8A N1A 0.7(4)
N3A C10A C8A N1A 178.6(3)
N2A C10A C8A C7A -177.6(3)
N3A C10A C8A C7A 0.3(5)
C8A N1A C9A C5A -0.4(4)
Zn1 N1A C9A C5A -175.3(2)
C8A N1A C9A C1A 177.7(3)
Zn1 N1A C9A C1A 2.8(3)
C4A C5A C9A N1A 178.2(3)
C6A C5A C9A N1A -1.7(5)
C4A C5A C9A C1A 0.4(5)
C6A C5A C9A C1A -179.6(3)
O1A C1A C9A N1A 1.4(4)
C2A C1A C9A N1A -178.4(3)
O1A C1A C9A C5A 179.4(3)
C2A C1A C9A C5A -0.4(4)
C8 C7 C6 C5 -2.5(5)
C4 C5 C6 C7 -176.6(3)
C9 C5 C6 C7 1.4(5)
C10A N3A C17A C18A -84.6(4)
C11A N3A C17A C18A 83.9(4)
C6 C5 C4 C3 176.3(3)
C9 C5 C4 C3 -1.6(5)
C10 N2 C16 C15 176.6(3)
Zn1 N2 C16 C15 -6.6(5)
C10 N2 C16 C11 -1.3(3)
Zn1 N2 C16 C11 175.4(2)
C13 C12 C11 N3 176.1(3)
C13 C12 C11 C16 -1.6(5)
C10 N3 C11 C12 -178.3(3)
C17 N3 C11 C12 2.9(5)
C10 N3 C11 C16 -0.3(3)
C17 N3 C11 C16 -179.1(3)
N2 C16 C11 C12 179.2(3)
C15 C16 C11 C12 1.0(5)
N2 C16 C11 N3 1.0(3)
C15 C16 C11 N3 -177.2(3)
C10A N2A C16A C15A -178.1(3)
Zn1 N2A C16A C15A -2.8(6)
C10A N2A C16A C11A -0.4(3)
Zn1 N2A C16A C11A 174.9(2)
C14A C15A C16A N2A 176.3(3)
C14A C15A C16A C11A -1.2(5)
N3A C11A C16A N2A 1.6(3)
C12A C11A C16A N2A -176.7(3)
N3A C11A C16A C15A 179.6(3)
C12A C11A C16A C15A 1.4(5)
C13 C14 C15 C16 -0.2(5)
N2 C16 C15 C14 -177.8(3)
C11 C16 C15 C14 -0.1(5)
C11 C12 C13 C14 1.3(5)
C15 C14 C13 C12 -0.5(5)
C4A C5A C6A C7A -178.0(3)
C9A C5A C6A C7A 1.9(5)
C5 C4 C3 C2 1.6(5)
C1 C2 C3 C4 -0.3(5)
C9 N1 C8 C7 1.6(4)
Zn1 N1 C8 C7 172.9(2)
C9 N1 C8 C10 -178.2(2)
Zn1 N1 C8 C10 -6.9(3)
C6 C7 C8 N1 1.0(5)
C6 C7 C8 C10 -179.2(3)
N2 C10 C8 N1 1.0(4)
N3 C10 C8 N1 -177.8(3)
N2 C10 C8 C7 -178.9(3)
N3 C10 C8 C7 2.4(5)
C5A C6A C7A C8A -0.2(5)
N1A C8A C7A C6A -2.0(5)
C10A C8A C7A C6A 176.1(3)
C1A C2A C3A C4A -1.3(5)
C10 N3 C17 C18 -83.7(4)
C11 N3 C17 C18 94.9(4)
N3A C11A C12A C13A -178.4(3)
C16A C11A C12A C13A -0.7(5)
C11A C12A C13A C14A -0.2(5)
C16A C15A C14A C13A 0.4(5)
C12A C13A C14A C15A 0.4(6)
C2A C3A C4A C5A 1.2(6)
C6A C5A C4A C3A 179.2(3)
C9A C5A C4A C3A -0.7(5)
